data_7054934
loop_
_publ_author_name
'Li, Xiaoju'
'Sun, Xiaofei'
'Li, Xinxiong'
'Xu, Xiahong'

_publ_section_title
;
 Syntheses and characterizations of six Co(ii) and Mn(ii) coordination
 polymers based on amino-substituted 5-aminoisophthalate and flexible
 bis(imidazolyl) ligands
;
_journal_issue 9
_journal_name_full 'New J. Chem.'
_journal_page_first 6844
_journal_paper_doi 10.1039/C5NJ00706B
_journal_volume 39
_journal_year 2015
_chemical_formula_sum 'C44 H38 Mn2 N10 O8'
_chemical_formula_weight 944.72
_chemical_name_systematic
; 
 ? 
;
_space_group_IT_number 2
_symmetry_cell_setting triclinic
_symmetry_space_group_name_Hall '-P 1'
_symmetry_space_group_name_H-M 'P -1'
_atom_sites_solution_hydrogens geom
_atom_sites_solution_primary direct
_atom_sites_solution_secondary difmap
_audit_creation_method SHELXL-97
_audit_update_record
;
2014-12-02 deposited with the CCDC.
2015-06-16 downloaded from the CCDC.
;
_cell_angle_alpha 79.510(4)
_cell_angle_beta 82.465(6)
_cell_angle_gamma 84.529(5)
_cell_formula_units_Z 2
_cell_length_a 11.695(3)
_cell_length_b 12.743(3)
_cell_length_c 13.731(3)
_cell_measurement_temperature 293(2)
_cell_volume 1989.4(8)
_computing_cell_refinement 'Bruker XSCANS'
_computing_data_collection 'Bruker XSCANS'
_computing_data_reduction 'Bruker SHELXTL'
_computing_molecular_graphics 'Bruker SHELXTL'
_computing_publication_material 'Bruker SHELXTL'
_computing_structure_refinement 'SHELXL-97 (Sheldrick, 1997)'
_computing_structure_solution 'SHELXS-97 (Sheldrick, 1990)'
_diffrn_ambient_temperature 293(2)
_diffrn_measured_fraction_theta_full 0.940
_diffrn_measured_fraction_theta_max 0.940
_diffrn_measurement_device_type 'rigaku MM007 CCD'
_diffrn_measurement_method 'phi and omega scans'
_diffrn_radiation_monochromator graphite
_diffrn_radiation_source 'fine-focus sealed tube'
_diffrn_radiation_type MoK\a
_diffrn_radiation_wavelength 0.71073
_diffrn_reflns_av_R_equivalents 0.0209
_diffrn_reflns_av_sigmaI/netI 0.0323
_diffrn_reflns_limit_h_max 15
_diffrn_reflns_limit_h_min -14
_diffrn_reflns_limit_k_max 15
_diffrn_reflns_limit_k_min -16
_diffrn_reflns_limit_l_max 17
_diffrn_reflns_limit_l_min -17
_diffrn_reflns_number 15767
_diffrn_reflns_theta_full 27.47
_diffrn_reflns_theta_max 27.47
_diffrn_reflns_theta_min 2.03
_diffrn_standards_decay_% none
_diffrn_standards_interval_count none
_diffrn_standards_interval_time none
_diffrn_standards_number none
_exptl_absorpt_coefficient_mu 0.706
_exptl_absorpt_correction_T_max 0.8894
_exptl_absorpt_correction_T_min 0.8004
_exptl_absorpt_process_details 'SADABS (Sheldrick, 1996)'
_exptl_crystal_colour yellow
_exptl_crystal_density_diffrn 1.577
_exptl_crystal_density_method 'not measured'
_exptl_crystal_description block
_exptl_crystal_F_000 972
_exptl_crystal_size_max 0.33
_exptl_crystal_size_mid 0.24
_exptl_crystal_size_min 0.17
_refine_diff_density_max 1.463
_refine_diff_density_min -0.632
_refine_diff_density_rms 0.134
_refine_ls_extinction_method none
_refine_ls_goodness_of_fit_ref 1.003
_refine_ls_hydrogen_treatment mixed
_refine_ls_matrix_type full
_refine_ls_number_parameters 577
_refine_ls_number_reflns 8567
_refine_ls_number_restraints 0
_refine_ls_restrained_S_all 1.003
_refine_ls_R_factor_all 0.0606
_refine_ls_R_factor_gt 0.0522
_refine_ls_shift/su_max 0.001
_refine_ls_shift/su_mean 0.000
_refine_ls_structure_factor_coef Fsqd
_refine_ls_weighting_details 'calc w=1/[\s^2^(Fo^2^)+(0.1508P)^2^+0.0000P] where P=(Fo^2^+2Fc^2^)/3'
_refine_ls_weighting_scheme calc
_refine_ls_wR_factor_gt 0.1838
_refine_ls_wR_factor_ref 0.1925
_reflns_number_gt 6859
_reflns_number_total 8567
_reflns_threshold_expression >2sigma(I)
_cod_data_source_file c5nj00706b2.cif
_cod_data_source_block 441
_cod_depositor_comments 'Adding full bibliography for 7054932--7054937.cif.'
_cod_original_sg_symbol_H-M P-1
_cod_database_code 7054934

loop_
_symmetry_equiv_pos_as_xyz
'x, y, z'
'-x, -y, -z'

loop_
_atom_site_label
_atom_site_type_symbol
_atom_site_fract_x
_atom_site_fract_y
_atom_site_fract_z
_atom_site_U_iso_or_equiv
_atom_site_adp_type
_atom_site_occupancy
_atom_site_symmetry_multiplicity
_atom_site_calc_flag
_atom_site_refinement_flags
Mn1 Mn -0.11576(3) 0.85146(3) 0.34189(3) 0.02415(14) Uani 1 1 d .
Mn2 Mn 0.11683(3) 0.65179(3) 0.14989(3) 0.02419(14) Uani 1 1 d .
O1 O 0.04421(15) 0.76052(15) 0.35702(16) 0.0362(5) Uani 1 1 d .
O2 O 0.19523(15) 0.69102(16) 0.26854(15) 0.0340(4) Uani 1 1 d .
O3 O 0.11654(15) 1.07738(15) 0.51575(15) 0.0344(4) Uani 1 1 d .
O4 O 0.27152(16) 1.04437(16) 0.59422(15) 0.0353(4) Uani 1 1 d .
O5 O -0.19045(16) 0.83059(15) 0.21207(14) 0.0332(4) Uani 1 1 d .
O6 O -0.03934(15) 0.75014(16) 0.13273(16) 0.0362(5) Uani 1 1 d .
O7 O -0.12108(15) 0.44261(15) -0.02485(15) 0.0338(4) Uani 1 1 d .
O8 O -0.27402(17) 0.46697(16) -0.10702(15) 0.0377(5) Uani 1 1 d .
N1 N 0.54354(17) 0.8428(2) 0.35217(19) 0.0407(6) Uani 1 1 d .
H1A H 0.5709 0.7963 0.3154 0.049 Uiso 1 1 calc R
H1B H 0.5896 0.8807 0.3726 0.049 Uiso 1 1 calc R
N2 N -0.54012(18) 0.7142(2) 0.0938(2) 0.0478(7) Uani 1 1 d .
H2A H -0.5868 0.6785 0.0716 0.057 Uiso 1 1 calc R
H2B H -0.5669 0.7637 0.1274 0.057 Uiso 1 1 calc R
N3 N -0.20559(18) 0.70502(18) 0.42140(18) 0.0336(5) Uani 1 1 d .
N4 N -0.29406(18) 0.58852(18) 0.53941(18) 0.0332(5) Uani 1 1 d .
N5 N -0.91652(18) 0.62024(18) 0.70901(18) 0.0318(5) Uani 1 1 d .
N6 N -1.02697(19) 0.48513(19) 0.75378(18) 0.0337(5) Uani 1 1 d .
N7 N -0.03536(19) 1.00028(18) 0.25636(18) 0.0315(5) Uani 1 1 d .
N8 N 0.06922(18) 1.14017(18) 0.21475(18) 0.0315(5) Uani 1 1 d .
N9 N 0.70226(17) 1.11488(18) 0.08205(17) 0.0330(5) Uani 1 1 d .
N10 N 0.79672(18) 1.21564(17) -0.04525(17) 0.0313(5) Uani 1 1 d .
C1 C 0.1504(2) 0.74970(18) 0.32977(18) 0.0237(5) Uani 1 1 d .
C2 C 0.23075(19) 0.81172(18) 0.37140(17) 0.0227(5) Uani 1 1 d .
C3 C 0.18611(19) 0.88707(18) 0.43055(17) 0.0229(5) Uani 1 1 d .
H3 H 0.1069 0.8961 0.4490 0.027 Uiso 1 1 calc R
C4 C 0.2616(2) 0.94908(18) 0.46199(17) 0.0241(5) Uani 1 1 d .
C5 C 0.2141(2) 1.02904(19) 0.52763(18) 0.0257(5) Uani 1 1 d .
C6 C 0.3795(2) 0.9341(2) 0.43625(19) 0.0275(5) Uani 1 1 d .
H6 H 0.4288 0.9760 0.4577 0.033 Uiso 1 1 calc R
C7 C 0.42603(19) 0.8568(2) 0.37832(18) 0.0276(5) Uani 1 1 d .
C8 C 0.34945(19) 0.79665(19) 0.34628(18) 0.0260(5) Uani 1 1 d .
H8 H 0.3783 0.7454 0.3073 0.031 Uiso 1 1 calc R
C9 C -0.1457(2) 0.77032(18) 0.15170(18) 0.0240(5) Uani 1 1 d .
C10 C -0.22647(19) 0.71872(18) 0.10084(17) 0.0235(5) Uani 1 1 d .
C11 C -0.18345(19) 0.63795(18) 0.04692(17) 0.0228(5) Uani 1 1 d .
H11 H -0.1043 0.6204 0.0367 0.027 Uiso 1 1 calc R
C12 C -0.2607(2) 0.58342(18) 0.00821(17) 0.0251(5) Uani 1 1 d .
C13 C -0.2163(2) 0.49225(19) -0.04492(18) 0.0277(5) Uani 1 1 d .
C14 C -0.3783(2) 0.6119(2) 0.02113(19) 0.0291(5) Uani 1 1 d .
H14 H -0.4286 0.5770 -0.0070 0.035 Uiso 1 1 calc R
C15 C -0.42284(19) 0.6921(2) 0.07565(18) 0.0282(5) Uani 1 1 d .
C16 C -0.34498(19) 0.74567(19) 0.11438(18) 0.0274(5) Uani 1 1 d .
H16 H -0.3729 0.8002 0.1498 0.033 Uiso 1 1 calc R
C17 C -0.2421(3) 0.6268(2) 0.3797(2) 0.0443(7) Uani 1 1 d .
H17 H -0.2309 0.6234 0.3120 0.053 Uiso 1 1 calc R
C18 C -0.2972(3) 0.5546(2) 0.4513(2) 0.0473(8) Uani 1 1 d .
H18 H -0.3304 0.4942 0.4420 0.057 Uiso 1 1 calc R
C19 C -0.2396(2) 0.6792(2) 0.5174(2) 0.0362(6) Uani 1 1 d .
H19 H -0.2271 0.7194 0.5646 0.043 Uiso 1 1 calc R
C20 C -0.3517(2) 0.5406(2) 0.6357(2) 0.0406(7) Uani 1 1 d .
H20A H -0.3109 0.5556 0.6882 0.049 Uiso 1 1 calc R
H20B H -0.3475 0.4636 0.6397 0.049 Uiso 1 1 calc R
C21 C -0.4773(2) 0.5815(2) 0.6532(2) 0.0316(6) Uani 1 1 d .
C22 C -0.5472(2) 0.5303(2) 0.7337(2) 0.0426(7) Uani 1 1 d .
H22 H -0.5168 0.4704 0.7743 0.051 Uiso 1 1 calc R
C23 C -0.6615(2) 0.5666(2) 0.7546(2) 0.0410(7) Uani 1 1 d .
H23 H -0.7068 0.5310 0.8092 0.049 Uiso 1 1 calc R
C24 C -0.7094(2) 0.6553(2) 0.6953(2) 0.0307(5) Uani 1 1 d .
C25 C -0.6398(2) 0.7053(2) 0.6144(2) 0.0417(7) Uani 1 1 d .
H25 H -0.6706 0.7644 0.5731 0.050 Uiso 1 1 calc R
C26 C -0.5254(2) 0.6695(2) 0.5931(2) 0.0427(7) Uani 1 1 d .
H26 H -0.4804 0.7047 0.5382 0.051 Uiso 1 1 calc R
C27 C -0.8337(2) 0.6972(2) 0.7171(2) 0.0381(6) Uani 1 1 d .
H27A H -0.8457 0.7140 0.7840 0.046 Uiso 1 1 calc R
H27B H -0.8483 0.7628 0.6708 0.046 Uiso 1 1 calc R
C28 C -0.9609(2) 0.5473(2) 0.7850(2) 0.0320(6) Uani 1 1 d .
H28 H -0.9467 0.5417 0.8509 0.038 Uiso 1 1 calc R
C29 C -0.9572(3) 0.6038(3) 0.6238(2) 0.0415(7) Uani 1 1 d .
H29 H -0.9412 0.6420 0.5597 0.050 Uiso 1 1 calc R
C30 C -1.0248(3) 0.5210(3) 0.6522(2) 0.0422(7) Uani 1 1 d .
H30 H -1.0641 0.4923 0.6098 0.051 Uiso 1 1 calc R
C31 C 0.0266(2) 1.0648(2) 0.2894(2) 0.0297(5) Uani 1 1 d .
H31 H 0.0392 1.0591 0.3557 0.036 Uiso 1 1 calc R
C32 C -0.0316(2) 1.0373(2) 0.1549(2) 0.0371(6) Uani 1 1 d .
H32 H -0.0677 1.0073 0.1112 0.045 Uiso 1 1 calc R
C33 C 0.0320(2) 1.1230(2) 0.1287(2) 0.0380(7) Uani 1 1 d .
H33 H 0.0474 1.1626 0.0651 0.046 Uiso 1 1 calc R
C34 C 0.1492(2) 1.2187(2) 0.2242(3) 0.0393(7) Uani 1 1 d .
H34A H 0.1328 1.2373 0.2904 0.047 Uiso 1 1 calc R
H34B H 0.1352 1.2833 0.1763 0.047 Uiso 1 1 calc R
C35 C 0.2751(2) 1.1801(2) 0.2078(2) 0.0302(5) Uani 1 1 d .
C36 C 0.3133(2) 1.0779(2) 0.1954(3) 0.0487(8) Uani 1 1 d .
H36 H 0.2599 1.0285 0.1947 0.058 Uiso 1 1 calc R
C37 C 0.4308(2) 1.0471(2) 0.1841(3) 0.0478(8) Uani 1 1 d .
H37 H 0.4547 0.9777 0.1743 0.057 Uiso 1 1 calc R
C38 C 0.5121(2) 1.1163(2) 0.1870(2) 0.0349(6) Uani 1 1 d .
C39 C 0.4727(2) 1.2210(3) 0.1962(3) 0.0501(8) Uani 1 1 d .
H39 H 0.5260 1.2706 0.1964 0.060 Uiso 1 1 calc R
C40 C 0.3559(2) 1.2530(2) 0.2052(3) 0.0483(8) Uani 1 1 d .
H40 H 0.3318 1.3238 0.2096 0.058 Uiso 1 1 calc R
C41 C 0.6395(2) 1.0814(3) 0.1808(2) 0.0435(7) Uani 1 1 d .
H41A H 0.6737 1.1108 0.2296 0.052 Uiso 1 1 calc R
H41B H 0.6486 1.0040 0.1979 0.052 Uiso 1 1 calc R
C42 C 0.7268(3) 1.0555(2) 0.0086(2) 0.0439(7) Uani 1 1 d .
H42 H 0.7076 0.9859 0.0109 0.053 Uiso 1 1 calc R
C43 C 0.7852(3) 1.1181(2) -0.0692(2) 0.0431(7) Uani 1 1 d .
H43 H 0.8133 1.0975 -0.1299 0.052 Uiso 1 1 calc R
C44 C 0.7459(2) 1.2101(2) 0.0465(2) 0.0331(6) Uani 1 1 d .
H44 H 0.7406 1.2657 0.0827 0.040 Uiso 1 1 calc R

loop_
_atom_site_aniso_label
_atom_site_aniso_U_11
_atom_site_aniso_U_22
_atom_site_aniso_U_33
_atom_site_aniso_U_23
_atom_site_aniso_U_13
_atom_site_aniso_U_12
Mn1 0.0187(2) 0.0266(2) 0.0298(2) -0.01261(16) -0.00106(16) -0.00241(15)
Mn2 0.0192(2) 0.0265(2) 0.0297(2) -0.01292(16) -0.00153(16) -0.00224(15)
O1 0.0187(8) 0.0389(10) 0.0565(12) -0.0220(9) -0.0068(8) -0.0002(7)
O2 0.0288(9) 0.0421(10) 0.0385(10) -0.0257(8) -0.0068(8) -0.0008(8)
O3 0.0255(9) 0.0408(10) 0.0420(11) -0.0242(9) -0.0053(8) 0.0061(8)
O4 0.0302(10) 0.0442(11) 0.0381(10) -0.0226(9) -0.0074(8) -0.0012(8)
O5 0.0320(9) 0.0384(10) 0.0353(10) -0.0215(8) -0.0064(8) -0.0008(8)
O6 0.0217(9) 0.0397(10) 0.0520(12) -0.0193(9) -0.0086(8) 0.0011(8)
O7 0.0279(9) 0.0344(10) 0.0431(11) -0.0197(8) -0.0063(8) 0.0052(7)
O8 0.0367(10) 0.0396(11) 0.0438(11) -0.0240(9) -0.0109(9) 0.0024(8)
N1 0.0201(10) 0.0534(15) 0.0552(15) -0.0295(12) -0.0009(10) -0.0026(10)
N2 0.0231(11) 0.0597(16) 0.0691(18) -0.0369(14) -0.0057(11) 0.0042(11)
N3 0.0252(11) 0.0323(11) 0.0432(13) -0.0082(10) 0.0007(9) -0.0050(9)
N4 0.0256(10) 0.0339(12) 0.0387(12) -0.0056(10) 0.0007(9) -0.0024(9)
N5 0.0221(10) 0.0335(11) 0.0387(12) -0.0043(9) -0.0015(9) -0.0033(8)
N6 0.0301(11) 0.0357(12) 0.0365(12) -0.0080(10) -0.0020(9) -0.0080(9)
N7 0.0272(11) 0.0332(11) 0.0352(11) -0.0066(9) -0.0041(9) -0.0055(9)
N8 0.0218(10) 0.0335(11) 0.0377(12) -0.0032(9) -0.0013(9) -0.0034(8)
N9 0.0239(10) 0.0358(12) 0.0372(12) -0.0005(9) -0.0028(9) -0.0033(9)
N10 0.0235(10) 0.0308(11) 0.0391(12) -0.0062(9) -0.0008(9) -0.0033(8)
C1 0.0246(11) 0.0226(11) 0.0257(11) -0.0074(9) -0.0079(9) 0.0017(9)
C2 0.0225(11) 0.0243(11) 0.0237(11) -0.0087(9) -0.0050(9) -0.0018(9)
C3 0.0176(10) 0.0272(11) 0.0265(11) -0.0113(9) -0.0049(9) 0.0017(9)
C4 0.0255(11) 0.0235(11) 0.0252(11) -0.0099(9) -0.0027(9) 0.0003(9)
C5 0.0247(11) 0.0272(12) 0.0277(12) -0.0117(9) -0.0001(9) -0.0045(9)
C6 0.0226(11) 0.0326(12) 0.0312(12) -0.0127(10) -0.0061(10) -0.0040(9)
C7 0.0210(11) 0.0346(13) 0.0281(12) -0.0087(10) -0.0007(9) -0.0027(9)
C8 0.0243(11) 0.0287(12) 0.0269(11) -0.0124(9) -0.0023(9) 0.0024(9)
C9 0.0247(11) 0.0221(11) 0.0264(11) -0.0073(9) -0.0041(9) -0.0002(9)
C10 0.0235(11) 0.0248(11) 0.0237(11) -0.0079(9) -0.0026(9) -0.0025(9)
C11 0.0205(10) 0.0239(11) 0.0253(11) -0.0091(9) -0.0022(9) 0.0009(8)
C12 0.0275(12) 0.0240(11) 0.0244(11) -0.0084(9) -0.0019(9) 0.0009(9)
C13 0.0304(12) 0.0278(12) 0.0262(12) -0.0107(10) 0.0012(10) -0.0042(10)
C14 0.0258(12) 0.0328(13) 0.0314(12) -0.0112(10) -0.0039(10) -0.0050(10)
C15 0.0205(11) 0.0345(13) 0.0308(12) -0.0092(10) -0.0043(9) 0.0013(9)
C16 0.0262(12) 0.0289(12) 0.0284(12) -0.0127(9) -0.0014(10) 0.0030(9)
C17 0.0540(18) 0.0397(15) 0.0410(16) -0.0188(13) 0.0106(14) -0.0123(13)
C18 0.0546(18) 0.0367(15) 0.0534(18) -0.0193(13) 0.0105(15) -0.0189(13)
C19 0.0313(13) 0.0389(14) 0.0413(15) -0.0098(12) -0.0073(12) -0.0080(11)
C20 0.0332(14) 0.0411(15) 0.0412(15) 0.0025(12) 0.0015(12) 0.0024(11)
C21 0.0266(12) 0.0327(13) 0.0335(13) -0.0015(10) -0.0019(10) -0.0018(10)
C22 0.0350(14) 0.0380(14) 0.0460(16) 0.0124(12) -0.0009(12) -0.0004(11)
C23 0.0316(13) 0.0420(15) 0.0421(15) 0.0076(12) 0.0045(12) -0.0062(11)
C24 0.0260(12) 0.0306(13) 0.0360(13) -0.0061(10) -0.0021(10) -0.0053(10)
C25 0.0309(13) 0.0407(15) 0.0454(16) 0.0106(13) -0.0011(12) -0.0014(11)
C26 0.0321(13) 0.0467(16) 0.0394(15) 0.0132(13) 0.0033(11) -0.0017(12)
C27 0.0290(13) 0.0329(13) 0.0530(17) -0.0106(12) 0.0017(12) -0.0075(11)
C28 0.0262(12) 0.0344(13) 0.0347(13) -0.0037(11) -0.0044(10) -0.0014(10)
C29 0.0373(15) 0.0539(18) 0.0329(14) -0.0048(13) -0.0048(12) -0.0052(13)
C30 0.0379(15) 0.0539(18) 0.0384(15) -0.0115(13) -0.0064(12) -0.0124(13)
C31 0.0292(12) 0.0302(12) 0.0289(12) -0.0024(10) -0.0057(10) -0.0004(10)
C32 0.0306(14) 0.0487(16) 0.0334(14) -0.0071(12) -0.0069(11) -0.0051(12)
C33 0.0338(14) 0.0471(16) 0.0301(13) 0.0001(12) -0.0009(11) -0.0047(12)
C34 0.0304(14) 0.0296(13) 0.0586(18) -0.0126(12) 0.0007(13) -0.0045(11)
C35 0.0265(12) 0.0316(13) 0.0330(13) -0.0069(10) 0.0005(10) -0.0076(10)
C36 0.0331(15) 0.0361(15) 0.079(2) -0.0169(15) -0.0001(15) -0.0069(12)
C37 0.0347(15) 0.0370(15) 0.070(2) -0.0096(14) -0.0005(14) 0.0010(12)
C38 0.0294(13) 0.0421(15) 0.0302(13) 0.0011(11) -0.0007(10) -0.0049(11)
C39 0.0348(15) 0.0514(18) 0.069(2) -0.0215(16) -0.0021(15) -0.0124(13)
C40 0.0393(15) 0.0413(16) 0.068(2) -0.0218(15) 0.0021(14) -0.0080(13)
C41 0.0314(13) 0.0572(18) 0.0362(15) 0.0052(13) 0.0003(11) -0.0057(12)
C42 0.0481(17) 0.0310(14) 0.0515(18) -0.0059(13) -0.0001(14) -0.0071(12)
C43 0.0470(16) 0.0335(14) 0.0480(17) -0.0131(12) 0.0062(14) -0.0033(12)
C44 0.0266(12) 0.0358(14) 0.0385(14) -0.0092(11) -0.0049(11) -0.0029(10)

loop_
_atom_type_symbol
_atom_type_description
_atom_type_scat_dispersion_real
_atom_type_scat_dispersion_imag
_atom_type_scat_source
C C 0.0033 0.0016 'International Tables Vol C Tables 4.2.6.8 and 6.1.1.4'
H H 0.0000 0.0000 'International Tables Vol C Tables 4.2.6.8 and 6.1.1.4'
N N 0.0061 0.0033 'International Tables Vol C Tables 4.2.6.8 and 6.1.1.4'
O O 0.0106 0.0060 'International Tables Vol C Tables 4.2.6.8 and 6.1.1.4'
Mn Mn 0.3368 0.7283 'International Tables Vol C Tables 4.2.6.8 and 6.1.1.4'

loop_
_geom_angle_atom_site_label_1
_geom_angle_atom_site_label_2
_geom_angle_atom_site_label_3
_geom_angle
_geom_angle_site_symmetry_1
_geom_angle_site_symmetry_3
O1 Mn1 O5 112.46(7) . .
O1 Mn1 N7 94.69(8) . .
O5 Mn1 N7 90.68(8) . .
O1 Mn1 N3 88.26(8) . .
O5 Mn1 N3 86.19(8) . .
N7 Mn1 N3 176.35(8) . .
O1 Mn1 O3 94.69(7) . 2_576
O5 Mn1 O3 152.85(7) . 2_576
N7 Mn1 O3 87.58(8) . 2_576
N3 Mn1 O3 94.33(8) . 2_576
O1 Mn1 O4 150.82(8) . 2_576
O5 Mn1 O4 96.17(7) . 2_576
N7 Mn1 O4 90.31(8) . 2_576
N3 Mn1 O4 88.15(8) . 2_576
O3 Mn1 O4 56.76(6) 2_576 2_576
O2 Mn2 O6 109.05(7) . .
O2 Mn2 N10 89.51(8) . 2_675
O6 Mn2 N10 85.80(8) . 2_675
O2 Mn2 N6 94.16(9) . 2_466
O6 Mn2 N6 93.70(8) . 2_466
N10 Mn2 N6 176.25(8) 2_675 2_466
O2 Mn2 O7 150.00(7) . 2_565
O6 Mn2 O7 100.89(7) . 2_565
N10 Mn2 O7 90.83(8) 2_675 2_565
N6 Mn2 O7 85.61(8) 2_466 2_565
O2 Mn2 O8 92.93(7) . 2_565
O6 Mn2 O8 157.34(8) . 2_565
N10 Mn2 O8 89.04(8) 2_675 2_565
N6 Mn2 O8 90.02(8) 2_466 2_565
O7 Mn2 O8 57.09(6) 2_565 2_565
O2 Mn2 C13 121.28(8) . 2_565
O6 Mn2 C13 129.61(8) . 2_565
N10 Mn2 C13 92.11(8) 2_675 2_565
N6 Mn2 C13 85.34(8) 2_466 2_565
O7 Mn2 C13 28.73(7) 2_565 2_565
O8 Mn2 C13 28.51(7) 2_565 2_565
C1 O1 Mn1 148.48(18) . .
C1 O2 Mn2 126.54(16) . .
C5 O3 Mn1 91.01(15) . 2_576
C5 O4 Mn1 89.99(14) . 2_576
C9 O5 Mn1 124.47(16) . .
C9 O6 Mn2 152.78(18) . .
C13 O7 Mn2 92.01(15) . 2_565
C13 O8 Mn2 88.18(15) . 2_565
C19 N3 C17 104.7(2) . .
C19 N3 Mn1 127.8(2) . .
C17 N3 Mn1 127.45(19) . .
C19 N4 C18 106.5(2) . .
C19 N4 C20 127.8(3) . .
C18 N4 C20 125.4(2) . .
C28 N5 C29 107.4(2) . .
C28 N5 C27 125.1(3) . .
C29 N5 C27 127.4(2) . .
C28 N6 C30 105.4(2) . .
C28 N6 Mn2 125.2(2) . 2_466
C30 N6 Mn2 129.3(2) . 2_466
C31 N7 C32 105.1(2) . .
C31 N7 Mn1 128.07(19) . .
C32 N7 Mn1 126.6(2) . .
C31 N8 C33 107.3(2) . .
C31 N8 C34 125.4(3) . .
C33 N8 C34 127.1(2) . .
C44 N9 C42 106.7(2) . .
C44 N9 C41 127.0(3) . .
C42 N9 C41 126.3(2) . .
C44 N10 C43 104.6(2) . .
C44 N10 Mn2 131.56(19) . 2_675
C43 N10 Mn2 123.84(19) . 2_675
O1 C1 O2 124.1(2) . .
O1 C1 C2 118.6(2) . .
O2 C1 C2 117.3(2) . .
C8 C2 C3 120.2(2) . .
C8 C2 C1 119.5(2) . .
C3 C2 C1 120.2(2) . .
C2 C3 C4 119.2(2) . .
C6 C4 C3 120.3(2) . .
C6 C4 C5 120.2(2) . .
C3 C4 C5 119.5(2) . .
O4 C5 O3 121.7(2) . .
O4 C5 C4 119.2(2) . .
O3 C5 C4 119.1(2) . .
C4 C6 C7 121.1(2) . .
N1 C7 C8 121.2(2) . .
N1 C7 C6 120.9(2) . .
C8 C7 C6 117.9(2) . .
C2 C8 C7 121.3(2) . .
O6 C9 O5 124.1(2) . .
O6 C9 C10 118.4(2) . .
O5 C9 C10 117.5(2) . .
C16 C10 C11 120.0(2) . .
C16 C10 C9 119.9(2) . .
C11 C10 C9 119.8(2) . .
C10 C11 C12 119.3(2) . .
C14 C12 C11 120.1(2) . .
C14 C12 C13 119.9(2) . .
C11 C12 C13 120.0(2) . .
O8 C13 O7 122.0(2) . .
O8 C13 C12 119.8(2) . .
O7 C13 C12 118.2(2) . .
O8 C13 Mn2 63.30(13) . 2_565
O7 C13 Mn2 59.25(13) . 2_565
C12 C13 Mn2 172.47(17) . 2_565
C12 C14 C15 121.2(2) . .
N2 C15 C14 120.5(2) . .
N2 C15 C16 121.3(2) . .
C14 C15 C16 118.1(2) . .
C10 C16 C15 121.2(2) . .
C18 C17 N3 110.2(3) . .
C17 C18 N4 106.2(3) . .
N3 C19 N4 112.5(3) . .
N4 C20 C21 113.0(2) . .
C26 C21 C22 118.2(2) . .
C26 C21 C20 122.9(2) . .
C22 C21 C20 118.9(2) . .
C23 C22 C21 121.1(2) . .
C22 C23 C24 120.8(2) . .
C25 C24 C23 117.9(2) . .
C25 C24 C27 120.3(2) . .
C23 C24 C27 121.8(2) . .
C24 C25 C26 121.6(2) . .
C25 C26 C21 120.5(2) . .
N5 C27 C24 112.7(2) . .
N6 C28 N5 111.2(3) . .
C30 C29 N5 106.0(3) . .
C29 C30 N6 110.0(3) . .
N7 C31 N8 111.4(2) . .
C33 C32 N7 110.1(3) . .
C32 C33 N8 106.1(2) . .
N8 C34 C35 113.9(2) . .
C36 C35 C40 118.5(3) . .
C36 C35 C34 124.1(2) . .
C40 C35 C34 117.4(2) . .
C35 C36 C37 120.8(3) . .
C38 C37 C36 121.6(3) . .
C37 C38 C39 117.2(3) . .
C37 C38 C41 121.8(3) . .
C39 C38 C41 121.0(3) . .
C40 C39 C38 121.5(3) . .
C35 C40 C39 120.2(3) . .
N9 C41 C38 113.4(2) . .
N9 C42 C43 106.2(3) . .
C42 C43 N10 110.2(3) . .
N10 C44 N9 112.3(2) . .

loop_
_geom_bond_atom_site_label_1
_geom_bond_atom_site_label_2
_geom_bond_distance
_geom_bond_site_symmetry_2
Mn1 O1 2.1183(18) .
Mn1 O5 2.1533(19) .
Mn1 N7 2.258(2) .
Mn1 N3 2.260(2) .
Mn1 O3 2.2983(19) 2_576
Mn1 O4 2.3224(19) 2_576
Mn2 O2 2.1262(19) .
Mn2 O6 2.1285(18) .
Mn2 N10 2.236(2) 2_675
Mn2 N6 2.246(2) 2_466
Mn2 O7 2.2618(19) 2_565
Mn2 O8 2.3508(19) 2_565
Mn2 C13 2.630(2) 2_565
O1 C1 1.252(3) .
O2 C1 1.257(3) .
O3 C5 1.259(3) .
O3 Mn1 2.2983(19) 2_576
O4 C5 1.256(3) .
O4 Mn1 2.3224(19) 2_576
O5 C9 1.262(3) .
O6 C9 1.249(3) .
O7 C13 1.265(3) .
O7 Mn2 2.2618(19) 2_565
O8 C13 1.256(3) .
O8 Mn2 2.3508(19) 2_565
N1 C7 1.377(3) .
N2 C15 1.373(3) .
N3 C19 1.316(4) .
N3 C17 1.363(4) .
N4 C19 1.340(3) .
N4 C18 1.363(4) .
N4 C20 1.458(3) .
N5 C28 1.348(3) .
N5 C29 1.376(4) .
N5 C27 1.470(3) .
N6 C28 1.318(4) .
N6 C30 1.384(4) .
N6 Mn2 2.246(2) 2_466
N7 C31 1.320(3) .
N7 C32 1.383(4) .
N8 C31 1.349(3) .
N8 C33 1.372(4) .
N8 C34 1.467(3) .
N9 C44 1.344(3) .
N9 C42 1.353(4) .
N9 C41 1.465(3) .
N10 C44 1.313(3) .
N10 C43 1.364(4) .
N10 Mn2 2.236(2) 2_675
C1 C2 1.510(3) .
C2 C8 1.390(3) .
C2 C3 1.390(3) .
C3 C4 1.395(3) .
C4 C6 1.382(3) .
C4 C5 1.502(3) .
C6 C7 1.403(3) .
C7 C8 1.393(3) .
C9 C10 1.507(3) .
C10 C16 1.392(3) .
C10 C11 1.393(3) .
C11 C12 1.400(3) .
C12 C14 1.386(3) .
C12 C13 1.498(3) .
C13 Mn2 2.630(2) 2_565
C14 C15 1.397(3) .
C15 C16 1.398(3) .
C17 C18 1.359(4) .
C20 C21 1.514(3) .
C21 C26 1.385(3) .
C21 C22 1.385(4) .
C22 C23 1.384(4) .
C23 C24 1.386(4) .
C24 C25 1.381(4) .
C24 C27 1.510(3) .
C25 C26 1.384(3) .
C29 C30 1.349(4) .
C32 C33 1.349(4) .
C34 C35 1.509(4) .
C35 C36 1.369(4) .
C35 C40 1.381(4) .
C36 C37 1.389(4) .
C37 C38 1.366(4) .
C38 C39 1.392(4) .
C38 C41 1.510(4) .
C39 C40 1.383(4) .
C42 C43 1.359(4) .

loop_
_geom_hbond_atom_site_label_D
_geom_hbond_atom_site_label_H
_geom_hbond_atom_site_label_A
_geom_hbond_distance_DH
_geom_hbond_distance_HA
_geom_hbond_distance_DA
_geom_hbond_angle_DHA
_geom_hbond_site_symmetry_A
N1 H1B O4 0.86 2.10 2.946(3) 168.2 2_676
